data_2243806
loop_
_publ_author_name
'Mahesha, Ninganayaka'
'Yathirajan, Hemmige S.'
'Nagma Banu, Holalagudu A.'
'Kalluraya, Balakrishna'
'Foro, Sabine'
'Glidewell, Christopher'

_publ_section_title
;
 Different patterns of supramolecular aggregation in three amides
 containing <i>N</i>-(benzo[<i>d</i>]thiazolyl) substituents
;
_journal_coeditor_code HB7974
_journal_issue 5
_journal_name_full 'Acta Crystallographica Section E'
_journal_page_first 504
_journal_page_last 511
_journal_paper_doi 10.1107/S2056989021003637
_journal_volume 77
_journal_year 2021
_chemical_formula_iupac 'C15 H13 N3 O3 S'
_chemical_formula_moiety 'C15 H13 N3 O3 S'
_chemical_formula_sum 'C15 H13 N3 O3 S'
_chemical_formula_weight 315.34
_chemical_name_systematic 5-Cyclopropyl-<i>N</i>-(6-methoxybenzo[<i>d</i>]thiazol-2-yl)isoxazole-3-carboxamide
_space_group_crystal_system monoclinic
_space_group_IT_number 15
_space_group_name_Hall '-C 2yc'
_space_group_name_H-M_alt 'C 1 2/c 1'
_atom_sites_solution_hydrogens mixed
_atom_sites_solution_primary difmap
_audit_creation_method SHELXL-2014
_cell_angle_alpha 90
_cell_angle_beta 115.520(10)
_cell_angle_gamma 90
_cell_formula_units_Z 8
_cell_length_a 18.7200(10)
_cell_length_b 11.5255(8)
_cell_length_c 14.7905(9)
_cell_measurement_reflns_used 3118
_cell_measurement_temperature 296(2)
_cell_measurement_theta_max 27.818
_cell_measurement_theta_min 2.914
_cell_volume 2879.8(4)
_computing_cell_refinement
;
CrysAlis RED (Oxford Diffraction, 2009)
;
_computing_data_collection
;
CrysAlis CCD (Oxford Diffraction, 2009)
;
_computing_data_reduction
;
CrysAlis RED (Oxford Diffraction, 2009)
;
_computing_molecular_graphics
;
PLATON (Spek, 2020)
;
_computing_publication_material
;
SHELXL-2014 (Sheldrick, 2015b) and PLATON (Spek, 2020)
;
_computing_structure_refinement
;
SHELXL-2014 (Sheldrick, 2015b)
;
_computing_structure_solution
;
SHELXT (Sheldrick, 2015a)
;
_diffrn_ambient_temperature 296(2)
_diffrn_measured_fraction_theta_full 0.997
_diffrn_measured_fraction_theta_max 0.912
_diffrn_measurement_device_type 'Oxford Diffraction Xcalibur CCD'
_diffrn_measurement_method '\w scans'
_diffrn_radiation_monochromator graphite
_diffrn_radiation_type MoK\a
_diffrn_radiation_wavelength 0.71073
_diffrn_reflns_av_R_equivalents 0.0380
_diffrn_reflns_av_unetI/netI 0.0708
_diffrn_reflns_limit_h_max 19
_diffrn_reflns_limit_h_min -24
_diffrn_reflns_limit_k_max 9
_diffrn_reflns_limit_k_min -15
_diffrn_reflns_limit_l_max 19
_diffrn_reflns_limit_l_min -18
_diffrn_reflns_number 5937
_diffrn_reflns_theta_full 25.242
_diffrn_reflns_theta_max 27.811
_diffrn_reflns_theta_min 2.914
_diffrn_source 'Enhance (Mo) X-ray Source'
_diffrn_standards_decay_% 0
_diffrn_standards_interval_count 0
_diffrn_standards_interval_time 0
_diffrn_standards_number 0
_exptl_absorpt_coefficient_mu 0.241
_exptl_absorpt_correction_T_max 0.976
_exptl_absorpt_correction_T_min 0.908
_exptl_absorpt_correction_type multi-scan
_exptl_absorpt_process_details
;
(CrysalisRed; Oxford Diffraction, 2009)
;
_exptl_crystal_colour colourless
_exptl_crystal_density_diffrn 1.455
_exptl_crystal_description block
_exptl_crystal_F_000 1312
_exptl_crystal_size_max 0.300
_exptl_crystal_size_mid 0.200
_exptl_crystal_size_min 0.100
_refine_diff_density_max 0.234
_refine_diff_density_min -0.236
_refine_ls_extinction_method none
_refine_ls_goodness_of_fit_ref 1.022
_refine_ls_hydrogen_treatment mixed
_refine_ls_matrix_type full
_refine_ls_number_parameters 268
_refine_ls_number_reflns 3118
_refine_ls_number_restraints 26
_refine_ls_restrained_S_all 1.031
_refine_ls_R_factor_all 0.1222
_refine_ls_R_factor_gt 0.0564
_refine_ls_shift/su_max 0.001
_refine_ls_shift/su_mean 0.000
_refine_ls_structure_factor_coef Fsqd
_refine_ls_weighting_details 'w=1/[\s^2^(Fo^2^)+(0.0504P)^2^] where P=(Fo^2^+2Fc^2^)/3'
_refine_ls_weighting_scheme calc
_refine_ls_wR_factor_gt 0.0999
_refine_ls_wR_factor_ref 0.1191
_reflns_number_gt 1730
_reflns_number_total 3118
_reflns_threshold_expression 'I > 2\s(I)'
_cod_data_source_file hb7974sup1.cif
_cod_data_source_block III
_cod_original_sg_symbol_H-M 'C 2/c'
_cod_database_code 2243806
_shelx_space_group_comment
;
The symmetry employed for this shelxl refinement is uniquely defined
by the following loop, which should always be used as a source of
symmetry information in preference to the above space-group names.
They are only intended as comments.
;
_shelx_estimated_absorpt_t_min 0.931
_shelx_estimated_absorpt_t_max 0.976
_shelxl_version_number 2.014

loop_
_space_group_symop_operation_xyz
'x, y, z'
'-x, y, -z+1/2'
'x+1/2, y+1/2, z'
'-x+1/2, y+1/2, -z+1/2'
'-x, -y, -z'
'x, -y, z-1/2'
'-x+1/2, -y+1/2, -z'
'x+1/2, -y+1/2, z-1/2'

loop_
_atom_site_type_symbol
_atom_site_label
_atom_site_fract_x
_atom_site_fract_y
_atom_site_fract_z
_atom_site_U_iso_or_equiv
_atom_site_adp_type
_atom_site_calc_flag
_atom_site_occupancy
_atom_site_disorder_assembly
_atom_site_disorder_group
C C31B 0.45159(15) 0.6697(2) 0.4342(2) 0.0494(7) Uani d 0.451(5) A 1
O O31B 0.4916(12) 0.682(3) 0.5246(5) 0.056(3) Uani d 0.451(5) A 1
O O1B 0.2557(4) 0.7800(10) 0.2806(7) 0.0511(13) Uani d 0.451(5) A 1
N N2B 0.3373(6) 0.766(3) 0.3053(16) 0.0495(13) Uani d 0.451(5) A 1
C C3B 0.3650(8) 0.703(4) 0.387(3) 0.0441(12) Uani d 0.451(5) A 1
C C4B 0.3059(8) 0.673(4) 0.417(2) 0.0492(13) Uani d 0.451(5) A 1
H H4B 0.3114 0.6272 0.4713 0.059 Uiso calc 0.451(5) A 1
C C5B 0.2392(4) 0.7242(13) 0.3499(8) 0.0446(17) Uani d 0.451(5) A 1
C C51 0.1558(4) 0.7226(8) 0.3338(5) 0.057(2) Uani d 0.451(5) A 1
H H51 0.1464 0.6824 0.3860 0.068 Uiso calc 0.451(5) A 1
C C52 0.0910(5) 0.7088(8) 0.2300(6) 0.055(3) Uani d 0.451(5) A 1
H H52A 0.1058 0.7077 0.1747 0.066 Uiso calc 0.451(5) A 1
H H52B 0.0467 0.6593 0.2214 0.066 Uiso calc 0.451(5) A 1
C C53 0.0996(4) 0.8175(6) 0.2835(5) 0.067(2) Uani d 0.451(5) A 1
H H53A 0.0602 0.8357 0.3077 0.080 Uiso calc 0.451(5) A 1
H H53B 0.1194 0.8841 0.2611 0.080 Uiso calc 0.451(5) A 1
C C31A 0.45159(15) 0.6697(2) 0.4342(2) 0.0494(7) Uani d 0.549(5) A 2
O O31A 0.4786(9) 0.655(2) 0.5251(4) 0.056(3) Uani d 0.549(5) A 2
O O1A 0.2719(3) 0.8029(8) 0.2617(5) 0.0511(13) Uani d 0.549(5) A 2
N N2A 0.3533(5) 0.778(2) 0.2975(13) 0.0495(13) Uani d 0.549(5) A 2
C C3A 0.3683(6) 0.710(4) 0.374(2) 0.0441(12) Uani d 0.549(5) A 2
C C4A 0.3025(6) 0.690(3) 0.3936(17) 0.0492(13) Uani d 0.549(5) A 2
H H4A 0.3002 0.6471 0.4455 0.059 Uiso calc 0.549(5) A 2
C C5A 0.2435(3) 0.7473(10) 0.3203(7) 0.0446(17) Uani d 0.549(5) A 2
C C61 0.1581(3) 0.7625(6) 0.2904(5) 0.058(2) Uani d 0.549(5) A 2
H H61 0.1352 0.8351 0.2554 0.069 Uiso calc 0.549(5) A 2
C C62 0.1039(5) 0.6592(7) 0.2597(6) 0.067(3) Uani d 0.549(5) A 2
H H62A 0.0511 0.6696 0.2064 0.080 Uiso calc 0.549(5) A 2
H H62B 0.1272 0.5836 0.2613 0.080 Uiso calc 0.549(5) A 2
C C63 0.1224(3) 0.7162(6) 0.3547(4) 0.068(2) Uani d 0.549(5) A 2
H H63A 0.1569 0.6757 0.4153 0.082 Uiso calc 0.549(5) A 2
H H63B 0.0809 0.7616 0.3605 0.082 Uiso calc 0.549(5) A 2
N N31 0.48732(12) 0.6444(2) 0.37429(16) 0.0474(6) Uani d 1 . .
H H31 0.4615(16) 0.637(2) 0.314(2) 0.057 Uiso d 1 . .
S S11 0.63319(4) 0.63305(6) 0.53535(5) 0.0480(2) Uani d 1 . .
C C12 0.56815(13) 0.6228(2) 0.40899(18) 0.0404(6) Uani d 1 . .
N N13 0.59782(12) 0.59878(19) 0.34675(15) 0.0460(6) Uani d 1 . .
C C13A 0.68009(15) 0.5844(2) 0.39970(19) 0.0436(6) Uani d 1 . .
C C14 0.73158(16) 0.5543(2) 0.3582(2) 0.0556(8) Uani d 1 . .
H H14 0.7124 0.5405 0.2898 0.067 Uiso calc 1 . .
C C15 0.81099(17) 0.5452(3) 0.4194(2) 0.0581(8) Uani d 1 . .
H H15 0.8454 0.5232 0.3921 0.070 Uiso calc 1 B 3
C C17 0.79097(14) 0.5970(2) 0.5647(2) 0.0490(7) Uani d 1 . .
H H17 0.8106 0.6113 0.6330 0.059 Uiso calc 1 C 3
C C17A 0.71007(14) 0.6035(2) 0.50220(19) 0.0406(6) Uani d 1 . .
C C16A 0.84091(15) 0.5684(2) 0.5213(2) 0.0528(7) Uani d 0.5 D 3
O O16 0.9220(6) 0.552(5) 0.577(3) 0.065(7) Uani d 0.5 D 3
C C18 0.9590(3) 0.5892(5) 0.6867(4) 0.0638(16) Uani d 0.5 D 3
H H18A 1.0156 0.5873 0.7124 0.096 Uiso calc 0.5 D 3
H H18B 0.9424 0.5369 0.7246 0.096 Uiso calc 0.5 D 3
H H18C 0.9422 0.6665 0.6922 0.096 Uiso calc 0.5 D 3
C C16B 0.84091(15) 0.5684(2) 0.5213(2) 0.0528(7) Uani d 0.5 D 4
O O17 0.9206(5) 0.576(5) 0.581(3) 0.061(6) Uani d 0.5 D 4
C C19 0.9693(3) 0.5307(6) 0.5324(4) 0.0719(19) Uani d 0.5 D 4
H H19A 1.0243 0.5366 0.5780 0.108 Uiso calc 0.5 D 4
H H19B 0.9591 0.5753 0.4733 0.108 Uiso calc 0.5 D 4
H H19C 0.9561 0.4509 0.5143 0.108 Uiso calc 0.5 D 4

loop_
_atom_site_aniso_label
_atom_site_aniso_U_11
_atom_site_aniso_U_22
_atom_site_aniso_U_33
_atom_site_aniso_U_12
_atom_site_aniso_U_13
_atom_site_aniso_U_23
C31B 0.0317(14) 0.065(2) 0.0495(16) -0.0006(13) 0.0160(13) 0.0014(15)
O31B 0.024(5) 0.096(10) 0.0478(12) -0.009(3) 0.0161(11) 0.0036(15)
O1B 0.030(3) 0.072(4) 0.055(3) 0.008(2) 0.0215(15) 0.0136(19)
N2B 0.023(3) 0.068(5) 0.059(3) 0.002(5) 0.019(3) 0.0044(17)
C3B 0.0288(15) 0.053(4) 0.049(6) -0.001(2) 0.0146(14) 0.002(3)
C4B 0.0340(18) 0.053(8) 0.062(9) 0.0033(16) 0.022(3) 0.017(4)
C5B 0.0375(19) 0.055(5) 0.051(5) -0.002(2) 0.028(2) 0.004(4)
C51 0.039(4) 0.084(7) 0.058(5) 0.002(5) 0.032(4) 0.011(5)
C52 0.033(4) 0.058(7) 0.077(6) -0.007(4) 0.026(4) 0.005(5)
C53 0.043(4) 0.058(5) 0.103(6) -0.002(3) 0.035(4) -0.007(5)
C31A 0.0317(14) 0.065(2) 0.0495(16) -0.0006(13) 0.0160(13) 0.0014(15)
O31A 0.024(5) 0.096(10) 0.0478(12) -0.009(3) 0.0161(11) 0.0036(15)
O1A 0.030(3) 0.072(4) 0.055(3) 0.008(2) 0.0215(15) 0.0136(19)
N2A 0.023(3) 0.068(5) 0.059(3) 0.002(5) 0.019(3) 0.0044(17)
C3A 0.0288(15) 0.053(4) 0.049(6) -0.001(2) 0.0146(14) 0.002(3)
C4A 0.0340(18) 0.053(8) 0.062(9) 0.0033(16) 0.022(3) 0.017(4)
C5A 0.0375(19) 0.055(5) 0.051(5) -0.002(2) 0.028(2) 0.004(4)
C61 0.028(3) 0.074(5) 0.074(5) 0.007(3) 0.024(3) 0.013(4)
C62 0.035(4) 0.087(7) 0.079(5) -0.011(5) 0.025(4) -0.018(6)
C63 0.039(4) 0.109(6) 0.067(4) 0.001(4) 0.033(3) 0.000(4)
N31 0.0273(11) 0.0672(16) 0.0421(12) 0.0001(11) 0.0096(10) -0.0008(13)
S11 0.0288(3) 0.0700(5) 0.0427(4) 0.0041(3) 0.0131(3) -0.0019(4)
C12 0.0298(13) 0.0478(17) 0.0410(13) 0.0009(12) 0.0127(11) -0.0001(13)
N13 0.0367(12) 0.0544(15) 0.0441(12) 0.0048(10) 0.0146(10) -0.0003(11)
C13A 0.0395(15) 0.0444(17) 0.0486(16) 0.0060(13) 0.0204(13) 0.0046(13)
C14 0.0545(18) 0.064(2) 0.0533(17) 0.0134(15) 0.0280(15) 0.0053(15)
C15 0.0493(18) 0.067(2) 0.071(2) 0.0172(15) 0.0378(16) 0.0107(17)
C17 0.0335(14) 0.0581(19) 0.0534(16) 0.0036(13) 0.0168(13) -0.0011(14)
C17A 0.0321(13) 0.0413(16) 0.0490(15) 0.0024(11) 0.0180(12) 0.0013(12)
C16A 0.0331(15) 0.0533(19) 0.073(2) 0.0085(13) 0.0232(15) 0.0127(16)
O16 0.038(6) 0.081(17) 0.067(8) 0.012(4) 0.014(5) 0.001(8)
C18 0.039(3) 0.064(4) 0.070(4) -0.001(3) 0.006(3) 0.011(3)
C16B 0.0331(15) 0.0533(19) 0.073(2) 0.0085(13) 0.0232(15) 0.0127(16)
O17 0.031(5) 0.084(18) 0.069(7) 0.013(4) 0.022(5) -0.008(7)
C19 0.032(3) 0.113(6) 0.074(4) 0.009(3) 0.026(3) 0.003(4)

loop_
_atom_type_symbol
_atom_type_description
_atom_type_scat_dispersion_real
_atom_type_scat_dispersion_imag
_atom_type_scat_source
C C 0.0033 0.0016 'International Tables Vol C Tables 4.2.6.8 and 6.1.1.4'
H H 0.0000 0.0000 'International Tables Vol C Tables 4.2.6.8 and 6.1.1.4'
N N 0.0061 0.0033 'International Tables Vol C Tables 4.2.6.8 and 6.1.1.4'
O O 0.0106 0.0060 'International Tables Vol C Tables 4.2.6.8 and 6.1.1.4'
S S 0.1246 0.1234 'International Tables Vol C Tables 4.2.6.8 and 6.1.1.4'

loop_
_geom_angle_atom_site_label_1
_geom_angle_atom_site_label_2
_geom_angle_atom_site_label_3
_geom_angle_site_symmetry_1
_geom_angle_site_symmetry_3
_geom_angle
_geom_angle_publ_flag
O31B C31B N31 . . 119.8(12) ?
O31B C31B C3B . . 120.3(12) ?
N31 C31B C3B . . 119.0(14) ?
C5B O1B N2B . . 108.9(5) ?
C3B N2B O1B . . 104.8(5) ?
N2B C3B C4B . . 112.0(5) ?
N2B C3B C31B . . 119.2(7) ?
C4B C3B C31B . . 128.8(7) ?
C5B C4B C3B . . 105.5(6) ?
C5B C4B H4B . . 127.3 ?
C3B C4B H4B . . 127.3 ?
C4B C5B O1B . . 108.8(6) ?
C4B C5B C51 . . 133.9(7) ?
O1B C5B C51 . . 117.1(6) ?
C5B C51 C53 . . 123.2(8) ?
C5B C51 C52 . . 120.0(7) ?
C53 C51 C52 . . 58.5(4) ?
C5B C51 H51 . . 114.6 ?
C53 C51 H51 . . 114.6 ?
C52 C51 H51 . . 114.6 ?
C53 C52 C51 . . 60.0(4) ?
C53 C52 H52A . . 117.8 ?
C51 C52 H52A . . 117.8 ?
C53 C52 H52B . . 117.8 ?
C51 C52 H52B . . 117.8 ?
H52A C52 H52B . . 114.9 ?
C52 C53 C51 . . 61.5(4) ?
C52 C53 H53A . . 117.6 ?
C51 C53 H53A . . 117.6 ?
C52 C53 H53B . . 117.6 ?
C51 C53 H53B . . 117.6 ?
H53A C53 H53B . . 114.7 ?
C5A O1A N2A . . 108.8(4) ?
C3A N2A O1A . . 103.9(4) ?
N2A C3A C4A . . 113.4(5) ?
C5A C4A C3A . . 104.2(5) ?
C5A C4A H4A . . 127.9 ?
C3A C4A H4A . . 127.9 ?
C4A C5A O1A . . 109.6(5) ?
C4A C5A C61 . . 135.3(6) ?
O1A C5A C61 . . 115.1(5) ?
C5A C61 C63 . . 119.8(5) ?
C5A C61 C62 . . 120.0(7) ?
C63 C61 C62 . . 58.2(4) ?
C5A C61 H61 . . 115.6 ?
C63 C61 H61 . . 115.6 ?
C62 C61 H61 . . 115.6 ?
C63 C62 C61 . . 60.0(3) ?
C63 C62 H62A . . 117.8 ?
C61 C62 H62A . . 117.8 ?
C63 C62 H62B . . 117.8 ?
C61 C62 H62B . . 117.8 ?
H62A C62 H62B . . 114.9 ?
C62 C63 C61 . . 61.8(4) ?
C62 C63 H63A . . 117.6 ?
C61 C63 H63A . . 117.6 ?
C62 C63 H63B . . 117.6 ?
C61 C63 H63B . . 117.6 ?
H63A C63 H63B . . 114.7 ?
C31B N31 C12 . . 124.2(2) ?
C31B N31 H31 . . 120.8(19) ?
C12 N31 H31 . . 114.9(19) ?
C12 S11 C17A . . 87.99(11) ?
N13 C12 N31 . . 120.4(2) ?
N13 C12 S11 . . 117.56(18) ?
N31 C12 S11 . . 121.94(18) ?
C12 N13 C13A . . 109.4(2) ?
C17A C13A C14 . . 119.4(2) ?
C17A C13A N13 . . 114.9(2) ?
C14 C13A N13 . . 125.8(2) ?
C15 C14 C13A . . 119.2(3) ?
C15 C14 H14 . . 120.4 ?
C13A C14 H14 . . 120.4 ?
C14 C15 C16A . . 121.1(3) ?
C14 C15 H15 . . 119.4 ?
C16A C15 H15 . . 119.4 ?
C16A C17 C17A . . 117.6(3) ?
C16A C17 H17 . . 121.2 ?
C17A C17 H17 . . 121.2 ?
C13A C17A C17 . . 121.8(2) ?
C13A C17A S11 . . 110.11(18) ?
C17 C17A S11 . . 128.1(2) ?
C17 C16A C15 . . 120.8(3) ?
C17 C16A O16 . . 123(2) ?
C15 C16A O16 . . 116(2) ?
C16A O16 C18 . . 118(3) ?
O16 C18 C18 . 2_756 151.6(14) ?
O16 C18 H18A . . 109.5 ?
C18 C18 H18A 2_756 . 45.7 ?
O16 C18 H18B . . 109.5 ?
C18 C18 H18B 2_756 . 75.2 ?
H18A C18 H18B . . 109.5 ?
O16 C18 H18C . . 109.5 ?
C18 C18 H18C 2_756 . 94.3 ?
H18A C18 H18C . . 109.5 ?
H18B C18 H18C . . 109.5 ?
O17 C19 C19 . 5_766 178.6(18) ?
O17 C19 H19A . . 109.5 ?
C19 C19 H19A 5_766 . 71.7 ?
O17 C19 H19B . . 109.5 ?
C19 C19 H19B 5_766 . 70.7 ?
H19A C19 H19B . . 109.5 ?
O17 C19 H19C . . 109.5 ?
C19 C19 H19C 5_766 . 69.2 ?
H19A C19 H19C . . 109.5 ?
H19B C19 H19C . . 109.5 ?

loop_
_geom_bond_atom_site_label_1
_geom_bond_atom_site_label_2
_geom_bond_site_symmetry_2
_geom_bond_distance
_geom_bond_publ_flag
C31B O31B . 1.227(7) ?
C31B N31 . 1.352(3) ?
C31B C3B . 1.512(6) ?
O1B C5B . 1.353(6) ?
O1B N2B . 1.419(6) ?
N2B C3B . 1.310(6) ?
C3B C4B . 1.401(6) ?
C4B C5B . 1.350(7) ?
C4B H4B . 0.9300 ?
C5B C51 . 1.474(7) ?
C51 C53 . 1.477(7) ?
C51 C52 . 1.499(7) ?
C51 H51 . 0.9800 ?
C52 C53 . 1.454(8) ?
C52 H52A . 0.9700 ?
C52 H52B . 0.9700 ?
C53 H53A . 0.9700 ?
C53 H53B . 0.9700 ?
O1A C5A . 1.357(5) ?
O1A N2A . 1.412(5) ?
N2A C3A . 1.308(6) ?
C3A C4A . 1.399(5) ?
C4A C5A . 1.342(6) ?
C4A H4A . 0.9300 ?
C5A C61 . 1.473(6) ?
C61 C63 . 1.478(6) ?
C61 C62 . 1.503(7) ?
C61 H61 . 0.9800 ?
C62 C63 . 1.451(7) ?
C62 H62A . 0.9700 ?
C62 H62B . 0.9700 ?
C63 H63A . 0.9700 ?
C63 H63B . 0.9700 ?
N31 C12 . 1.395(3) ?
N31 H31 . 0.82(3) ?
S11 C12 . 1.740(2) ?
S11 C17A . 1.742(2) ?
C12 N13 . 1.293(3) ?
N13 C13A . 1.405(3) ?
C13A C17A . 1.389(3) ?
C13A C14 . 1.391(3) ?
C14 C15 . 1.371(4) ?
C14 H14 . 0.9300 ?
C15 C16A . 1.389(4) ?
C15 H15 . 0.9300 ?
C17 C16A . 1.383(3) ?
C17 C17A . 1.395(3) ?
C17 H17 . 0.9300 ?
C16A O16 . 1.393(8) ?
O16 C18 . 1.52(4) ?
C18 C18 2_756 1.840(10) ?
C18 H18A . 0.9600 ?
C18 H18B . 0.9600 ?
C18 H18C . 0.9600 ?
O17 C19 . 1.48(4) ?
C19 C19 5_766 1.920(11) ?
C19 H19A . 0.9600 ?
C19 H19B . 0.9600 ?
C19 H19C . 0.9600 ?

loop_
_geom_hbond_atom_site_label_D
_geom_hbond_atom_site_label_H
_geom_hbond_atom_site_label_A
_geom_hbond_site_symmetry_A
_geom_hbond_distance_DH
_geom_hbond_distance_HA
_geom_hbond_distance_DA
_geom_hbond_angle_DHA
_geom_hbond_publ_flag
N31 H31 N13 2_655 0.82(3) 2.19(3) 3.003(3) 173(2) no
C17 H17 O1A 8_566 0.93 2.51 3.293(7) 142 no
C17 H17 N2A 8_566 0.93 2.55 3.440(19) 160 no
C63 H63B O31A 7_566 0.97 2.58 3.440(18) 148 no

loop_
_geom_torsion_atom_site_label_1
_geom_torsion_atom_site_label_2
_geom_torsion_atom_site_label_3
_geom_torsion_atom_site_label_4
_geom_torsion_site_symmetry_1
_geom_torsion_site_symmetry_2
_geom_torsion_site_symmetry_3
_geom_torsion_site_symmetry_4
_geom_torsion
_geom_torsion_publ_flag
C5B O1B N2B C3B . . . . 0(4) ?
O1B N2B C3B C4B . . . . 1(6) ?
O1B N2B C3B C31B . . . . 179(4) ?
O31B C31B C3B N2B . . . . 132(4) ?
N31 C31B C3B N2B . . . . -37(6) ?
O31B C31B C3B C4B . . . . -49(6) ?
N31 C31B C3B C4B . . . . 141(5) ?
N2B C3B C4B C5B . . . . -2(6) ?
C31B C3B C4B C5B . . . . 180(4) ?
C3B C4B C5B O1B . . . . 2(5) ?
C3B C4B C5B C51 . . . . 176(3) ?
N2B O1B C5B C4B . . . . -1(3) ?
N2B O1B C5B C51 . . . . -176.4(18) ?
C4B C5B C51 C53 . . . . 155(3) ?
O1B C5B C51 C53 . . . . -31.4(18) ?
C4B C5B C51 C52 . . . . -135(3) ?
O1B C5B C51 C52 . . . . 38.5(18) ?
C5B C51 C52 C53 . . . . -112.8(9) ?
C5B C51 C53 C52 . . . . 107.4(10) ?
C5A O1A N2A C3A . . . . 0(3) ?
O1A N2A C3A C4A . . . . -2(5) ?
N2A C3A C4A C5A . . . . 3(5) ?
C3A C4A C5A O1A . . . . -2(4) ?
C3A C4A C5A C61 . . . . 178(2) ?
N2A O1A C5A C4A . . . . 2(2) ?
N2A O1A C5A C61 . . . . -178.5(14) ?
C4A C5A C61 C63 . . . . 6(3) ?
O1A C5A C61 C63 . . . . -173.6(9) ?
C4A C5A C61 C62 . . . . -62(3) ?
O1A C5A C61 C62 . . . . 118.1(10) ?
C5A C61 C62 C63 . . . . 108.5(7) ?
C5A C61 C63 C62 . . . . -108.9(8) ?
O31B C31B N31 C12 . . . . 4.6(15) ?
C3B C31B N31 C12 . . . . 174(2) ?
C31B N31 C12 N13 . . . . 179.8(3) ?
C31B N31 C12 S11 . . . . -3.1(4) ?
C17A S11 C12 N13 . . . . 0.7(2) ?
C17A S11 C12 N31 . . . . -176.5(2) ?
N31 C12 N13 C13A . . . . 178.1(2) ?
S11 C12 N13 C13A . . . . 0.9(3) ?
C12 N13 C13A C17A . . . . -2.6(3) ?
C12 N13 C13A C14 . . . . 177.8(3) ?
C17A C13A C14 C15 . . . . -0.6(4) ?
N13 C13A C14 C15 . . . . 178.9(2) ?
C13A C14 C15 C16A . . . . -1.6(4) ?
C14 C13A C17A C17 . . . . 2.0(4) ?
N13 C13A C17A C17 . . . . -177.5(2) ?
C14 C13A C17A S11 . . . . -177.3(2) ?
N13 C13A C17A S11 . . . . 3.2(3) ?
C16A C17 C17A C13A . . . . -1.2(4) ?
C16A C17 C17A S11 . . . . 177.9(2) ?
C12 S11 C17A C13A . . . . -2.1(2) ?
C12 S11 C17A C17 . . . . 178.7(3) ?
C17A C17 C16A C15 . . . . -1.1(4) ?
C17A C17 C16A O16 . . . . -176(3) ?
C14 C15 C16A C17 . . . . 2.5(5) ?
C14 C15 C16A O16 . . . . 178(3) ?
C17 C16A O16 C18 . . . . -12(5) ?
C15 C16A O16 C18 . . . . 173(3) ?
C16A O16 C18 C18 . . . 2_756 165.7(9) ?

_cod_database_fobs_code 2243806
